data_7053978
loop_
_publ_author_name
'Ranyuk, Elena'
'Ermakova, Elizaveta V.'
'Bovigny, Laura'
'Meyer, Michel'
'Bessmertnykh-Lemeune, Alla'
'Guilard, Roger'
'Rousselin, Yoann'
'Tsivadze, Aslan Yu.'
'Arslanov, Vladimir V.'

_publ_section_title
;
 Towards sensory Langmuir monolayers consisting of macrocyclic
 pentaaminoanthraquinone
;
_journal_issue 1
_journal_name_full 'New Journal of Chemistry'
_journal_page_first 317
_journal_paper_doi 10.1039/c3nj01121f
_journal_volume 38
_journal_year 2014
_chemical_formula_moiety 'C22 H28 N5 O2, C F3 O3 S, H2 O '
_chemical_formula_sum 'C23 H30 F3 N5 O6 S'
_chemical_formula_weight 561.58
_space_group_crystal_system triclinic
_space_group_IT_number 2
_space_group_name_Hall '-P 1'
_space_group_name_H-M_alt 'P -1'
_symmetry_space_group_name_Hall '-P 1'
_symmetry_space_group_name_H-M 'P -1'
_atom_sites_solution_hydrogens mixed
_audit_creation_date 2013-06-14
_audit_creation_method
;
  Olex2 1.2
  (compiled 2013.04.25 svn.r2679, GUI svn.r4466)
;
_audit_update_record
;
2013-06-14 # Formatted by publCIF
;
_cell_angle_alpha 107.004(2)
_cell_angle_beta 93.659(2)
_cell_angle_gamma 102.9980(10)
_cell_formula_units_Z 2
_cell_length_a 7.1884(2)
_cell_length_b 11.2777(3)
_cell_length_c 16.3837(6)
_cell_measurement_temperature 115
_cell_volume 1225.57(7)
_computing_cell_refinement 'DENZO, (Otwinowski & Minor, 1997)'
_computing_data_collection 'Nonius (1998). COLLECT. Nonius BV, Delft, The Netherlands.'
_computing_data_reduction 'DENZO, (Otwinowski & Minor, 1997)'
_computing_molecular_graphics
;
O. V. Dolomanov, L. J. Bourhis, R. J. Gildea, J. A. K. Howard and H. Puschmann,
OLEX2: a complete structure solution, refinement and analysis program.
J. Appl. Cryst. (2009). 42, 339-341.
;
_computing_publication_material
;
O. V. Dolomanov, L. J. Bourhis, R. J. Gildea, J. A. K. Howard and H. Puschmann,
OLEX2: a complete structure solution, refinement and analysis program.
J. Appl. Cryst. (2009). 42, 339-341.
;
_computing_structure_refinement
;
SHELXL, G.M. Sheldrick, Acta Cryst.
(2008). A64, 112-122
;
_computing_structure_solution 'SIR92 (Altomare et al., 1993)'
_diffrn_ambient_temperature 115.0
_diffrn_detector 'CCD Plate'
_diffrn_detector_area_resol_mean 9
_diffrn_detector_type 'CCD area detector'
_diffrn_measured_fraction_theta_full 0.998
_diffrn_measured_fraction_theta_max 0.992
_diffrn_measurement_device '\k-geometry diffractometer'
_diffrn_measurement_device_type 'Nonius Kappa Apex II'
_diffrn_measurement_method 'CCD rotation images, thick slices'
_diffrn_radiation_collimation '0.6 mm'
_diffrn_radiation_monochromator graphite
_diffrn_radiation_probe x-ray
_diffrn_radiation_type 'Mo K\a~1~'
_diffrn_radiation_wavelength 0.71073
_diffrn_radiation_xray_symbol K-L~3~
_diffrn_reflns_av_R_equivalents 0.0413
_diffrn_reflns_av_unetI/netI 0.0836
_diffrn_reflns_Laue_measured_fraction_full 0.998
_diffrn_reflns_Laue_measured_fraction_max 0.992
_diffrn_reflns_limit_h_max 9
_diffrn_reflns_limit_h_min -9
_diffrn_reflns_limit_k_max 14
_diffrn_reflns_limit_k_min -14
_diffrn_reflns_limit_l_max 21
_diffrn_reflns_limit_l_min -14
_diffrn_reflns_number 9265
_diffrn_reflns_point_group_measured_fraction_full 0.998
_diffrn_reflns_point_group_measured_fraction_max 0.992
_diffrn_reflns_theta_full 25.240
_diffrn_reflns_theta_max 27.482
_diffrn_reflns_theta_min 1.312
_diffrn_source 'X-ray tube'
_diffrn_source_target Mo
_diffrn_source_type 'Siemens KFF Mo 2K-180'
_exptl_absorpt_coefficient_mu 0.206
_exptl_absorpt_correction_type none
_exptl_crystal_colour 'clear light violet'
_exptl_crystal_colour_lustre clear
_exptl_crystal_colour_modifier light
_exptl_crystal_colour_primary violet
_exptl_crystal_density_diffrn 1.522
_exptl_crystal_description prism
_exptl_crystal_F_000 588
_exptl_crystal_size_max 0.4
_exptl_crystal_size_mid 0.17
_exptl_crystal_size_min 0.15
_refine_diff_density_max 1.057
_refine_diff_density_min -0.854
_refine_diff_density_rms 0.103
_refine_ls_extinction_method none
_refine_ls_goodness_of_fit_ref 1.079
_refine_ls_hydrogen_treatment noref
_refine_ls_matrix_type full
_refine_ls_number_parameters 188
_refine_ls_number_reflns 5578
_refine_ls_number_restraints 3
_refine_ls_restrained_S_all 1.079
_refine_ls_R_factor_all 0.1635
_refine_ls_R_factor_gt 0.0976
_refine_ls_shift/su_max 0.000
_refine_ls_shift/su_mean 0.000
_refine_ls_structure_factor_coef Fsqd
_refine_ls_weighting_details
;
 w=1/[\s^2^(Fo^2^)+(0.1664P)^2^+1.2191P]
 where P=(Fo^2^+2Fc^2^)/3
;
_refine_ls_weighting_scheme calc
_refine_ls_wR_factor_gt 0.2758
_refine_ls_wR_factor_ref 0.3203
_reflns_Friedel_coverage 0.000
_reflns_number_gt 3076
_reflns_number_total 5578
_reflns_threshold_expression 'I > 2\s(I)'
_cod_data_source_file c3nj01121f.txt
_cod_data_source_block 08er03
_cod_database_code 7053978
_olex2_refinement_description
;
1. Fixed Uiso
 At 1.2 times of:
  All C(H) groups, All C(H,H) groups, All N(H) groups, All N(H,H) groups
 At 1.5 times of:
  All O(H,H) groups
2. Restrained distances
 O10-H10A = O10-H10B
 0.96 with sigma of 0.02
 H10A-H10B
 1.52 with sigma of 0.02
3. Others
 Uiso(C23A)=Uiso(S1A)=Uiso(O3A)=Uiso(O4A)=Uiso(O6A)=Uiso(F1A)=Uiso(F2A)=
 Uiso(F3A)=FVAR(1)
 Fixed Sof: C23B(0.77573) S1B(0.77573) O3B(0.77573) O4B(0.77573) O6B(0.77573)
 F1B(0.77573) F2B(0.77573) F3B(0.77573) C23A(0.22427) S1A(0.22427) O3A(0.22427)
 O4A(0.22427) O6A(0.22427) F1A(0.22427) F2A(0.22427) F3A(0.22427)
4.a Fixed occupancy and ADP/Uiso:
 H10A, H10B, H1, N5, H5, N4, N3, N2, C19, C18, C17, C16, C15, C20, C21, C22,
 C13, C14, C12, C11, C10, C9, C8, C7, C6, C5, C4, C3, C2, C1
4.b Free rotating group:
 C23B(S1B,O3B,O4B,O6B,F1B,F2B,F3B), C23A(S1A,O3A,O4A,O6A,F1A,F2A,F3A)
4.c Secondary CH2 refined with riding coordinates:
 N3(H3A,H3B), C8(H8A,H8B), C7(H7A,H7B), C6(H6A,H6B), C5(H5A,H5B), C4(H4A,H4B),
 C3(H3C,H3D), C2(H2A,H2B), C1(H1A,H1B)
4.d Aromatic/amide H refined with riding coordinates:
 N4(H4), N2(H2), C18(H18), C17(H17), C16(H16), C12(H12), C11(H11), C10(H10)
;
_shelx_estimated_absorpt_t_max 0.970
_shelx_estimated_absorpt_t_min 0.922
_shelx_space_group_comment
;
The symmetry employed for this shelxl refinement is uniquely defined
by the following loop, which should always be used as a source of
symmetry information in preference to the above space-group names.
They are only intended as comments.
;
_shelxl_version_number 2013-2

loop_
_space_group_symop_operation_xyz
'x, y, z'
'-x, -y, -z'

loop_
_atom_site_label
_atom_site_type_symbol
_atom_site_fract_x
_atom_site_fract_y
_atom_site_fract_z
_atom_site_U_iso_or_equiv
_atom_site_adp_type
_atom_site_occupancy
_atom_site_site_symmetry_order
_atom_site_calc_flag
_atom_site_refinement_flags_posn
_atom_site_refinement_flags_adp
_atom_site_refinement_flags_occupancy
_atom_site_disorder_assembly
_atom_site_disorder_group
C23B C 0.0266(2) 0.88808(16) 0.08476(10) 0.0442(16) Uani 0.7757 1 d G . P A 2
S1B S 0.1719(2) 0.79964(13) 0.12467(8) 0.0354(4) Uani 0.7757 1 d G . P A 2
O3B O 0.1713(4) 0.8439(2) 0.21581(8) 0.0764(18) Uani 0.7757 1 d G . P A 2
O4B O 0.3543(2) 0.8379(2) 0.09707(16) 0.0742(17) Uani 0.7757 1 d G . P A 2
O6B O 0.0695(3) 0.66877(12) 0.08292(15) 0.0644(14) Uani 0.7757 1 d G . P A 2
F1B F 0.0335(4) 0.8719(2) 0.00200(11) 0.0493(10) Uani 0.7757 1 d G . P A 2
F2B F -0.1560(2) 0.8506(3) 0.09434(17) 0.0607(11) Uani 0.7757 1 d G . P A 2
F3B F 0.0864(4) 1.01228(15) 0.12608(16) 0.0630(12) Uani 0.7757 1 d G . P A 2
O10 O 0.0950(7) 0.5684(4) 0.8999(3) 0.0749(12) Uani 1 1 d D . . . .
H10A H 0.030(11) 0.478(3) 0.894(4) 0.112 Uiso 1 1 d D U . . .
H10B H 0.119(11) 0.605(5) 0.9640(14) 0.112 Uiso 1 1 d D U . . .
C23A C 0.0272(11) 0.8482(8) 0.0838(5) 0.0776(19) Uiso 0.2243 1 d G U P B 1
S1A S 0.2154(11) 0.7925(8) 0.1282(5) 0.0776(19) Uiso 0.2243 1 d G U P B 1
O3A O 0.3380(13) 0.9073(10) 0.1877(7) 0.0776(19) Uiso 0.2243 1 d G U P B 1
O4A O 0.2983(15) 0.7357(11) 0.0542(7) 0.0776(19) Uiso 0.2243 1 d G U P B 1
O6A O 0.1126(16) 0.7039(10) 0.1669(7) 0.0776(19) Uiso 0.2243 1 d G U P B 1
F1A F -0.0857(14) 0.7563(10) 0.0184(6) 0.0776(19) Uiso 0.2243 1 d G U P B 1
F2A F -0.0827(14) 0.8880(11) 0.1421(7) 0.0776(19) Uiso 0.2243 1 d G U P B 1
F3A F 0.0999(16) 0.9447(10) 0.0556(8) 0.0776(19) Uiso 0.2243 1 d G U P B 1
O1 O 0.3204(4) 0.5104(3) 0.60601(16) 0.0295(6) Uani 1 1 d . . . . .
O2 O 0.2394(5) 0.3142(3) 0.26195(18) 0.0416(8) Uani 1 1 d . . . . .
N1 N 0.2371(5) 0.7211(3) 0.5946(2) 0.0288(8) Uani 1 1 d . . . . .
H1 H 0.266(7) 0.684(4) 0.624(3) 0.035 Uiso 1 1 d . U . . .
N5 N 0.3264(6) 0.2862(4) 0.6226(2) 0.033 Uani 1 1 d . . . . .
H5 H 0.346(7) 0.360(5) 0.650(3) 0.039 Uiso 1 1 d . U . . .
N4 N 0.4830(7) 0.4052(5) 0.7936(3) 0.060 Uani 1 1 d . . . . .
H4 H 0.5349 0.4407 0.7565 0.072 Uiso 1 1 calc R U . . .
N3 N 0.4684(7) 0.6645(4) 0.8637(3) 0.053 Uani 1 1 d . . . . .
H3A H 0.3338 0.6245 0.8687 0.063 Uiso 1 1 calc R U . . .
H3B H 0.4814 0.6440 0.8017 0.063 Uiso 1 1 calc R U . . .
N2 N 0.3844(6) 0.8406(4) 0.7727(2) 0.042 Uani 1 1 d . . . . .
H2 H 0.4732 0.8082 0.7464 0.051 Uiso 1 1 calc R U . . .
C19 C 0.2143(6) 0.6634(4) 0.5085(2) 0.025 Uani 1 1 d . . . . .
C18 C 0.1661(6) 0.7292(4) 0.4512(3) 0.031 Uani 1 1 d . . . . .
H18 H 0.1585 0.8153 0.4743 0.037 Uiso 1 1 calc R U . . .
C17 C 0.1304(6) 0.6710(4) 0.3634(3) 0.034 Uani 1 1 d . . . . .
H17 H 0.0931 0.7161 0.3271 0.040 Uiso 1 1 calc R U . . .
C16 C 0.1483(6) 0.5470(4) 0.3273(3) 0.033 Uani 1 1 d . . . . .
H16 H 0.1239 0.5073 0.2666 0.040 Uiso 1 1 calc R U . . .
C15 C 0.2024(6) 0.4814(4) 0.3810(2) 0.028 Uani 1 1 d . . . . .
C20 C 0.2313(6) 0.5362(4) 0.4717(2) 0.024 Uani 1 1 d . . . . .
C21 C 0.2800(6) 0.4607(4) 0.5256(2) 0.026 Uani 1 1 d . . . . .
C22 C 0.2752(6) 0.3249(4) 0.4851(2) 0.025 Uani 1 1 d . . . . .
C13 C 0.2483(6) 0.2713(4) 0.3947(3) 0.028 Uani 1 1 d . . . . .
C14 C 0.2310(6) 0.3532(4) 0.3400(3) 0.031 Uani 1 1 d . . . . .
C12 C 0.2367(6) 0.1427(4) 0.3544(3) 0.033 Uani 1 1 d . . . . .
H12 H 0.2184 0.1090 0.2933 0.040 Uiso 1 1 calc R U . . .
C11 C 0.2520(6) 0.0636(4) 0.4039(3) 0.037 Uani 1 1 d . . . . .
H11 H 0.2404 -0.0250 0.3766 0.044 Uiso 1 1 calc R U . . .
C10 C 0.2837(6) 0.1127(4) 0.4918(3) 0.033 Uani 1 1 d . . . . .
H10 H 0.2963 0.0572 0.5245 0.040 Uiso 1 1 calc R U . . .
C9 C 0.2984(6) 0.2425(4) 0.5356(3) 0.028 Uani 1 1 d . . . . .
C8 C 0.3512(7) 0.2090(4) 0.6768(3) 0.039 Uani 1 1 d . . . . .
H8A H 0.4715 0.1811 0.6677 0.046 Uiso 1 1 calc R U . . .
H8B H 0.2422 0.1314 0.6605 0.046 Uiso 1 1 calc R U . . .
C7 C 0.3607(9) 0.2813(5) 0.7694(3) 0.053 Uani 1 1 d . . . . .
H7A H 0.2293 0.2872 0.7815 0.064 Uiso 1 1 calc R U . . .
H7B H 0.4063 0.2332 0.8049 0.064 Uiso 1 1 calc R U . . .
C6 C 0.5157(11) 0.4693(6) 0.8860(3) 0.065 Uani 1 1 d . . . . .
H6A H 0.6053 0.4333 0.9140 0.078 Uiso 1 1 calc R U . . .
H6B H 0.3923 0.4547 0.9097 0.078 Uiso 1 1 calc R U . . .
C5 C 0.5993(11) 0.6102(6) 0.9051(4) 0.066 Uani 1 1 d . . . . .
H5A H 0.6208 0.6532 0.9681 0.079 Uiso 1 1 calc R U . . .
H5B H 0.7254 0.6250 0.8835 0.079 Uiso 1 1 calc R U . . .
C4 C 0.5085(9) 0.8062(5) 0.9032(3) 0.054 Uani 1 1 d . . . . .
H4A H 0.6405 0.8467 0.8955 0.064 Uiso 1 1 calc R U . . .
H4B H 0.5020 0.8271 0.9658 0.064 Uiso 1 1 calc R U . . .
C3 C 0.3670(8) 0.8596(5) 0.8634(3) 0.044 Uani 1 1 d . . . . .
H3C H 0.2345 0.8167 0.8691 0.053 Uiso 1 1 calc R U . . .
H3D H 0.3905 0.9523 0.8944 0.053 Uiso 1 1 calc R U . . .
C2 C 0.2381(7) 0.8814(4) 0.7311(3) 0.038 Uani 1 1 d . . . . .
H2A H 0.2540 0.9743 0.7590 0.045 Uiso 1 1 calc R U . . .
H2B H 0.1092 0.8356 0.7390 0.045 Uiso 1 1 calc R U . . .
C1 C 0.2488(7) 0.8555(4) 0.6357(3) 0.032 Uani 1 1 d . . . . .
H1A H 0.1413 0.8793 0.6089 0.038 Uiso 1 1 calc R U . . .
H1B H 0.3715 0.9085 0.6274 0.038 Uiso 1 1 calc R U . . .

loop_
_atom_site_aniso_label
_atom_site_aniso_U_11
_atom_site_aniso_U_22
_atom_site_aniso_U_33
_atom_site_aniso_U_23
_atom_site_aniso_U_13
_atom_site_aniso_U_12
C23B 0.051(4) 0.049(4) 0.032(3) 0.019(3) 0.007(3) 0.004(3)
S1B 0.0499(11) 0.0302(8) 0.0271(7) 0.0129(6) 0.0056(6) 0.0072(7)
O3B 0.138(6) 0.067(3) 0.029(2) 0.011(2) -0.001(3) 0.043(4)
O4B 0.042(3) 0.111(5) 0.100(4) 0.077(4) 0.016(3) 0.018(3)
O6B 0.092(4) 0.034(3) 0.064(3) 0.007(2) 0.016(3) 0.018(3)
F1B 0.080(3) 0.056(2) 0.0272(17) 0.0207(17) 0.0174(17) 0.034(2)
F2B 0.047(2) 0.093(3) 0.047(2) 0.028(2) 0.0092(18) 0.020(2)
F3B 0.095(3) 0.035(2) 0.050(2) 0.0013(18) -0.005(2) 0.019(2)
O10 0.085(3) 0.060(3) 0.077(3) 0.019(2) 0.019(3) 0.013(2)
O1 0.0381(17) 0.0266(15) 0.0247(14) 0.0095(12) 0.0029(12) 0.0087(12)
O2 0.056(2) 0.0403(18) 0.0248(15) 0.0064(13) 0.0106(14) 0.0087(16)
N1 0.035(2) 0.0254(18) 0.0308(19) 0.0130(15) 0.0050(15) 0.0121(15)
N5 0.042 0.027 0.034 0.016 0.008 0.012
N4 0.073 0.069 0.036 0.026 0.010 0.003
N3 0.063 0.047 0.049 0.014 0.018 0.014
N2 0.043 0.055 0.031 0.009 0.012 0.020
C19 0.022 0.027 0.027 0.010 0.004 0.005
C18 0.031 0.027 0.040 0.015 0.011 0.008
C17 0.036 0.040 0.033 0.022 0.005 0.010
C16 0.036 0.043 0.026 0.017 0.008 0.010
C15 0.027 0.031 0.029 0.013 0.009 0.004
C20 0.021 0.024 0.029 0.013 0.007 0.005
C21 0.027 0.025 0.027 0.012 0.004 0.004
C22 0.023 0.021 0.031 0.008 0.007 0.002
C13 0.024 0.030 0.030 0.010 0.006 0.007
C14 0.028 0.033 0.029 0.008 0.007 0.005
C12 0.030 0.030 0.033 0.002 0.007 0.006
C11 0.033 0.025 0.047 0.004 0.006 0.006
C10 0.036 0.024 0.043 0.013 0.006 0.008
C9 0.025 0.024 0.039 0.014 0.009 0.007
C8 0.046 0.033 0.045 0.023 0.008 0.011
C7 0.081 0.050 0.043 0.028 0.013 0.027
C6 0.099 0.064 0.041 0.021 0.005 0.032
C5 0.091 0.060 0.049 0.018 0.013 0.027
C4 0.065 0.046 0.036 0.003 0.004 0.002
C3 0.066 0.034 0.031 0.007 0.010 0.012
C2 0.046 0.026 0.041 0.008 0.007 0.013
C1 0.036 0.021 0.042 0.012 0.009 0.009

loop_
_atom_type_symbol
_atom_type_description
_atom_type_scat_dispersion_real
_atom_type_scat_dispersion_imag
_atom_type_scat_source
C C 0.0033 0.0016 'International Tables Vol C Tables 4.2.6.8 and 6.1.1.4'
H H 0.0000 0.0000 'International Tables Vol C Tables 4.2.6.8 and 6.1.1.4'
N N 0.0061 0.0033 'International Tables Vol C Tables 4.2.6.8 and 6.1.1.4'
O O 0.0106 0.0060 'International Tables Vol C Tables 4.2.6.8 and 6.1.1.4'
F F 0.0171 0.0103 'International Tables Vol C Tables 4.2.6.8 and 6.1.1.4'
S S 0.1246 0.1234 'International Tables Vol C Tables 4.2.6.8 and 6.1.1.4'

loop_
_geom_angle_atom_site_label_1
_geom_angle_atom_site_label_2
_geom_angle_atom_site_label_3
_geom_angle
F1B C23B S1B 111.4
F2B C23B S1B 111.4
F2B C23B F1B 107.5
F2B C23B F3B 107.5
F3B C23B S1B 111.4
F3B C23B F1B 107.5
O3B S1B C23B 103.3
O3B S1B O4B 114.9
O4B S1B C23B 103.3
O6B S1B C23B 103.3
O6B S1B O3B 114.8
O6B S1B O4B 114.9
H10A O10 H10B 100(2)
F1A C23A S1A 111.4
F1A C23A F3A 107.5
F2A C23A S1A 111.4
F2A C23A F1A 107.5
F2A C23A F3A 107.5
F3A C23A S1A 111.4
O3A S1A C23A 103.3
O3A S1A O6A 114.8
O4A S1A C23A 103.3
O4A S1A O3A 114.9
O4A S1A O6A 114.8
O6A S1A C23A 103.3
C19 N1 H1 118(3)
C19 N1 C1 124.6(3)
C1 N1 H1 117(3)
C9 N5 H5 124(3)
C9 N5 C8 124.4(4)
C8 N5 H5 111(3)
C7 N4 H4 123.3
C7 N4 C6 113.4(4)
C6 N4 H4 123.3
H3A N3 H3B 107.9
C5 N3 H3A 109.2
C5 N3 H3B 109.2
C5 N3 C4 112.1(4)
C4 N3 H3A 109.2
C4 N3 H3B 109.2
C3 N2 H2 124.1
C2 N2 H2 124.1
C2 N2 C3 111.8(4)
N1 C19 C18 119.9(4)
N1 C19 C20 122.3(3)
C20 C19 C18 117.7(3)
C19 C18 H18 119.2
C17 C18 C19 121.7(4)
C17 C18 H18 119.2
C18 C17 H17 119.7
C18 C17 C16 120.7(4)
C16 C17 H17 119.7
C17 C16 H16 120.3
C17 C16 C15 119.3(4)
C15 C16 H16 120.3
C16 C15 C20 121.4(4)
C16 C15 C14 117.7(4)
C20 C15 C14 121.0(4)
C19 C20 C21 121.6(3)
C15 C20 C19 119.1(3)
C15 C20 C21 119.2(3)
O1 C21 C20 120.5(3)
O1 C21 C22 120.0(3)
C20 C21 C22 119.5(3)
C13 C22 C21 120.5(3)
C13 C22 C9 117.8(3)
C9 C22 C21 121.7(3)
C22 C13 C14 119.8(4)
C12 C13 C22 122.0(4)
C12 C13 C14 118.2(4)
O2 C14 C15 121.1(4)
O2 C14 C13 120.6(4)
C15 C14 C13 118.3(3)
C13 C12 H12 120.2
C11 C12 C13 119.5(4)
C11 C12 H12 120.2
C12 C11 H11 119.9
C10 C11 C12 120.3(4)
C10 C11 H11 119.9
C11 C10 H10 118.9
C11 C10 C9 122.3(4)
C9 C10 H10 118.9
N5 C9 C22 121.7(3)
N5 C9 C10 120.2(4)
C10 C9 C22 118.1(4)
N5 C8 H8A 109.3
N5 C8 H8B 109.3
N5 C8 C7 111.5(4)
H8A C8 H8B 108.0
C7 C8 H8A 109.3
C7 C8 H8B 109.3
N4 C7 C8 113.1(4)
N4 C7 H7A 109.0
N4 C7 H7B 109.0
C8 C7 H7A 109.0
C8 C7 H7B 109.0
H7A C7 H7B 107.8
N4 C6 H6A 109.6
N4 C6 H6B 109.6
N4 C6 C5 110.2(5)
H6A C6 H6B 108.1
C5 C6 H6A 109.6
C5 C6 H6B 109.6
N3 C5 C6 110.1(5)
N3 C5 H5A 109.6
N3 C5 H5B 109.6
C6 C5 H5A 109.6
C6 C5 H5B 109.6
H5A C5 H5B 108.2
N3 C4 H4A 109.3
N3 C4 H4B 109.3
N3 C4 C3 111.5(4)
H4A C4 H4B 108.0
C3 C4 H4A 109.3
C3 C4 H4B 109.3
N2 C3 C4 110.9(4)
N2 C3 H3C 109.5
N2 C3 H3D 109.5
C4 C3 H3C 109.5
C4 C3 H3D 109.5
H3C C3 H3D 108.1
N2 C2 H2A 109.2
N2 C2 H2B 109.2
N2 C2 C1 112.1(4)
H2A C2 H2B 107.9
C1 C2 H2A 109.2
C1 C2 H2B 109.2
N1 C1 C2 110.0(3)
N1 C1 H1A 109.7
N1 C1 H1B 109.7
C2 C1 H1A 109.7
C2 C1 H1B 109.7
H1A C1 H1B 108.2

loop_
_geom_bond_atom_site_label_1
_geom_bond_atom_site_label_2
_geom_bond_distance
C23B S1B 1.8099
C23B F1B 1.3200
C23B F2B 1.3198
C23B F3B 1.3200
S1B O3B 1.4300
S1B O4B 1.4300
S1B O6B 1.4299
O10 H10A 1.00(2)
O10 H10B 0.997(19)
C23A S1A 1.8098
C23A F1A 1.3201
C23A F2A 1.3198
C23A F3A 1.3201
S1A O3A 1.4299
S1A O4A 1.4297
S1A O6A 1.4302
O1 C21 1.257(4)
O2 C14 1.235(5)
N1 H1 0.77(5)
N1 C19 1.352(5)
N1 C1 1.448(5)
N5 H5 0.80(5)
N5 C9 1.350(5)
N5 C8 1.443(5)
N4 H4 0.8800
N4 C7 1.401(7)
N4 C6 1.451(6)
N3 H3A 0.9900
N3 H3B 0.9900
N3 C5 1.463(8)
N3 C4 1.490(6)
N2 H2 0.8800
N2 C3 1.456(6)
N2 C2 1.446(6)
C19 C18 1.426(6)
C19 C20 1.421(5)
C18 H18 0.9500
C18 C17 1.375(6)
C17 H17 0.9500
C17 C16 1.389(6)
C16 H16 0.9500
C16 C15 1.392(6)
C15 C20 1.414(5)
C15 C14 1.472(6)
C20 C21 1.470(5)
C21 C22 1.472(5)
C22 C13 1.407(5)
C22 C9 1.441(5)
C13 C14 1.481(6)
C13 C12 1.388(6)
C12 H12 0.9500
C12 C11 1.386(6)
C11 H11 0.9500
C11 C10 1.366(6)
C10 H10 0.9500
C10 C9 1.406(6)
C8 H8A 0.9900
C8 H8B 0.9900
C8 C7 1.486(7)
C7 H7A 0.9900
C7 H7B 0.9900
C6 H6A 0.9900
C6 H6B 0.9900
C6 C5 1.496(8)
C5 H5A 0.9900
C5 H5B 0.9900
C4 H4A 0.9900
C4 H4B 0.9900
C4 C3 1.497(8)
C3 H3C 0.9900
C3 H3D 0.9900
C2 H2A 0.9900
C2 H2B 0.9900
C2 C1 1.515(6)
C1 H1A 0.9900
C1 H1B 0.9900

loop_
_geom_hbond_atom_site_label_D
_geom_hbond_atom_site_label_H
_geom_hbond_atom_site_label_A
_geom_hbond_distance_DH
_geom_hbond_distance_HA
_geom_hbond_distance_DA
_geom_hbond_angle_DHA
_geom_hbond_site_symmetry_A
O10 H10A O6B 1.00(2) 1.80(3) 2.773(16) 163(5) 2_566
O10 H10A O6A 1.00(2) 1.99(9) 2.94(9) 157(5) 2_566
O10 H10B O6B 0.997(19) 1.96(4) 2.912(10) 160(7) 1_556
O10 H10B O4A 0.997(19) 1.91(9) 2.75(7) 141(6) 1_556
N1 H1 O1 0.77(5) 2.02(5) 2.631(4) 136(4) .
N5 H5 O1 0.80(5) 2.07(5) 2.630(4) 127(4) .
N5 H5 N4 0.80(5) 2.35(4) 2.765(6) 113(4) .
N3 H3A O10 0.99 1.85 2.829(7) 169.0 .
N3 H3B O2 0.99 2.34 3.054(5) 128.4 2_666
